data_7210338
loop_
_publ_author_name
'Bia\/lo\'nska, Agata'
'Ciunik, Zbigniew'

_publ_section_title
;
 Spontaneous racemic resolution -- towards control of molecular
 recognition nature
;
_journal_issue 33
_journal_name_full CrystEngComm
_journal_page_first 6448
_journal_paper_doi 10.1039/c3ce40778k
_journal_volume 15
_journal_year 2013
_chemical_absolute_configuration rm
_chemical_formula_moiety 'C23 H27 N2 O4, C11 H9 N6 O8, 5(C H4 O)'
_chemical_formula_sum 'C36.5 H46 N6 O14.5'
_chemical_formula_weight 800.79
_chemical_name_systematic
;
brucinium N-(3,5-dinitrobenzoyl)-L-asparaginate methanol 5-solvate
;
_space_group_crystal_system triclinic
_space_group_IT_number 1
_space_group_name_Hall 'P 1'
_space_group_name_H-M_alt 'P 1'
_symmetry_space_group_name_Hall 'P 1'
_symmetry_space_group_name_H-M 'P 1'
_atom_sites_solution_hydrogens mixed
_audit_creation_method SHELXL-2013
_cell_angle_alpha 73.21(2)
_cell_angle_beta 79.37(2)
_cell_angle_gamma 80.53(3)
_cell_formula_units_Z 2
_cell_length_a 7.924(2)
_cell_length_b 12.140(3)
_cell_length_c 20.495(3)
_cell_measurement_reflns_used 4068
_cell_measurement_temperature 100(2)
_cell_measurement_theta_max 28.74
_cell_measurement_theta_min 2.87
_cell_volume 1842.1(7)
_computing_cell_refinement
;
CrysAlis RED, Oxford Diffraction Ltd.,
Version 1.171.33.66 (release 28-04-2010 CrysAlis171 .NET)
(compiled Apr 28 2010,14:27:37)
;
_computing_data_collection
;
CrysAlis CCD, Oxford Diffraction Ltd.,
Version 1.171.33.66 (release 28-04-2010 CrysAlis171 .NET)
(compiled Apr 28 2010,14:27:37)
;
_computing_data_reduction
;
CrysAlis RED, Oxford Diffraction Ltd.,
Version 1.171.33.66 (release 28-04-2010 CrysAlis171 .NET)
(compiled Apr 28 2010,14:27:37)
;
_computing_structure_refinement 'SHELXL-2013 (Sheldrick, 2013)'
_computing_structure_solution
;
SIR2004 (Burla, M. C., Caliandro, R., Camalli, M., Carrozzini, B.,
Cascarano, G. L., De Caro, L., Giacovazzo, C., Polidori G.,
Spagna, R., J. Appl. Cryst. 2005. 38, 381-388.)
;
_diffrn_ambient_temperature 100(2)
_diffrn_measured_fraction_theta_full 0.994
_diffrn_measured_fraction_theta_max 0.911
_diffrn_measurement_device_type 'Xcalibur, Ruby'
_diffrn_measurement_method '\w scans'
_diffrn_radiation_source 'fine-focus sealed tube'
_diffrn_radiation_type MoK\a
_diffrn_radiation_wavelength 0.71073
_diffrn_reflns_av_R_equivalents 0.0547
_diffrn_reflns_av_unetI/netI 0.1776
_diffrn_reflns_Laue_measured_fraction_full 0.994
_diffrn_reflns_Laue_measured_fraction_max 0.911
_diffrn_reflns_limit_h_max 10
_diffrn_reflns_limit_h_min -10
_diffrn_reflns_limit_k_max 16
_diffrn_reflns_limit_k_min -14
_diffrn_reflns_limit_l_max 26
_diffrn_reflns_limit_l_min -26
_diffrn_reflns_number 17188
_diffrn_reflns_point_group_measured_fraction_full 0.724
_diffrn_reflns_point_group_measured_fraction_max 0.646
_diffrn_reflns_theta_full 25.242
_diffrn_reflns_theta_max 28.799
_diffrn_reflns_theta_min 2.875
_exptl_absorpt_coefficient_mu 0.113
_exptl_absorpt_correction_type none
_exptl_crystal_colour colorless
_exptl_crystal_density_diffrn 1.444
_exptl_crystal_description plate
_exptl_crystal_F_000 846
_exptl_crystal_size_max 0.300
_exptl_crystal_size_mid 0.220
_exptl_crystal_size_min 0.040
_refine_diff_density_max 0.369
_refine_diff_density_min -0.313
_refine_diff_density_rms 0.051
_refine_ls_abs_structure_details
;
Flack x determined using 1261 quotients [(I+)-(I-)]/[(I+)+(I-)]
(Parsons and Flack (2004), Acta Cryst. A60, s61).
;
_refine_ls_abs_structure_Flack 0.2(10)
_refine_ls_extinction_method none
_refine_ls_goodness_of_fit_ref 0.845
_refine_ls_hydrogen_treatment constr
_refine_ls_matrix_type full
_refine_ls_number_parameters 1302
_refine_ls_number_reflns 12418
_refine_ls_number_restraints 497
_refine_ls_restrained_S_all 0.846
_refine_ls_R_factor_all 0.1573
_refine_ls_R_factor_gt 0.0631
_refine_ls_shift/su_max 0.000
_refine_ls_shift/su_mean 0.000
_refine_ls_structure_factor_coef Fsqd
_refine_ls_weighting_details
;
w=1/[\s^2^(Fo^2^)+(0.0524P)^2^]
where P=(Fo^2^+2Fc^2^)/3
;
_refine_ls_weighting_scheme calc
_refine_ls_wR_factor_gt 0.1103
_refine_ls_wR_factor_ref 0.1335
_reflns_Friedel_coverage 0.417
_reflns_Friedel_fraction_full 0.453
_reflns_Friedel_fraction_max 0.380
_reflns_number_gt 5490
_reflns_number_total 12418
_reflns_threshold_expression 'I > 2\s(I)'
_cod_data_source_file c3ce40778k.txt
_cod_data_source_block BDNBLN
_cod_original_cell_volume 1842.1(8)
_cod_original_formula_sum 'C36.50 H46 N6 O14.50'
_cod_database_code 7210338
_shelx_space_group_comment
;
The symmetry employed for this shelxl refinement is uniquely defined
by the following loop, which should always be used as a source of
symmetry information in preference to the above space-group names.
They are only intended as comments.
;
_shelx_estimated_absorpt_t_min 0.967
_shelx_estimated_absorpt_t_max 0.996

loop_
_space_group_symop_operation_xyz
'x, y, z'

loop_
_atom_site_label
_atom_site_type_symbol
_atom_site_fract_x
_atom_site_fract_y
_atom_site_fract_z
_atom_site_U_iso_or_equiv
_atom_site_adp_type
_atom_site_occupancy
_atom_site_site_symmetry_order
_atom_site_calc_flag
_atom_site_refinement_flags_posn
_atom_site_refinement_flags_adp
_atom_site_refinement_flags_occupancy
_atom_site_disorder_assembly
_atom_site_disorder_group
O1 O 0.5196(5) -0.2871(4) 0.2963(2) 0.0301(11) Uani 1 1 d . . . . .
O2 O 0.5906(6) 0.4191(4) 0.0395(2) 0.0376(12) Uani 1 1 d . . . . .
O3 O 0.5774(6) 0.4821(4) 0.1505(2) 0.0349(11) Uani 1 1 d . . . . .
O4 O 0.5766(7) -0.0098(4) 0.0825(2) 0.0493(14) Uani 1 1 d . . . . .
N1 N 0.4704(6) 0.0284(5) 0.1854(2) 0.0275(13) Uani 1 1 d . . . . .
N2 N 0.3685(7) 0.0237(5) 0.4153(2) 0.0300(13) Uani 1 1 d . . . . .
H2A H 0.3444 0.0739 0.4478 0.036 Uiso 1 1 calc R U . . .
C1 C 0.5290(8) 0.2217(6) 0.1040(3) 0.0302(16) Uani 1 1 d . . . . .
H1A H 0.5385 0.1963 0.0636 0.036 Uiso 1 1 calc R U . . .
C2 C 0.5535(8) 0.3347(6) 0.0993(3) 0.0315(16) Uani 1 1 d . . . . .
C3 C 0.5445(8) 0.3712(6) 0.1598(3) 0.0259(15) Uani 1 1 d . . . . .
C4 C 0.5011(8) 0.2954(6) 0.2236(3) 0.0261(15) Uani 1 1 d . . . . .
H4A H 0.4898 0.3200 0.2644 0.031 Uiso 1 1 calc R U . . .
C5 C 0.4744(8) 0.1843(6) 0.2277(3) 0.0270(16) Uani 1 1 d . . . . .
C6 C 0.4907(8) 0.1470(6) 0.1685(3) 0.0271(15) Uani 1 1 d . . . . .
C7 C 0.4166(8) 0.0883(5) 0.2894(3) 0.0249(15) Uani 1 1 d . . . . .
C8 C 0.4563(8) -0.0203(5) 0.2621(3) 0.0254(15) Uani 1 1 d . . . . .
H8A H 0.3577 -0.0681 0.2792 0.030 Uiso 1 1 calc R U . . .
C9 C 0.5379(9) -0.0451(6) 0.1455(3) 0.0342(17) Uani 1 1 d . . . . .
C10 C 0.5592(8) -0.1711(6) 0.1817(3) 0.0306(16) Uani 1 1 d . . . . .
H10A H 0.6389 -0.2120 0.1507 0.037 Uiso 1 1 calc R U . . .
H10B H 0.4457 -0.2004 0.1897 0.037 Uiso 1 1 calc R U . . .
C11 C 0.6288(8) -0.2041(6) 0.2516(3) 0.0312(16) Uani 1 1 d . . . . .
H11A H 0.7509 -0.2416 0.2462 0.037 Uiso 1 1 calc R U . . .
C12 C 0.5699(9) -0.3422(6) 0.3626(3) 0.0400(18) Uani 1 1 d . . . . .
H12A H 0.6973 -0.3493 0.3591 0.048 Uiso 1 1 calc R U . . .
H12B H 0.5341 -0.4212 0.3793 0.048 Uiso 1 1 calc R U . . .
C13 C 0.4865(8) -0.2723(6) 0.4139(3) 0.0336(17) Uani 1 1 d . . . . .
H13A H 0.4062 -0.3057 0.4522 0.040 Uiso 1 1 calc R U . . .
C14 C 0.5232(8) -0.1663(6) 0.4062(3) 0.0291(16) Uani 1 1 d . . . . .
C15 C 0.4355(9) -0.0962(6) 0.4544(3) 0.0374(18) Uani 1 1 d . . . . .
H15A H 0.5182 -0.0905 0.4838 0.045 Uiso 1 1 calc R U . . .
H15B H 0.3381 -0.1352 0.4848 0.045 Uiso 1 1 calc R U . . .
C16 C 0.2019(8) 0.0261(6) 0.3887(3) 0.0356(17) Uani 1 1 d . . . . .
H16A H 0.1879 -0.0517 0.3856 0.043 Uiso 1 1 calc R U . . .
H16B H 0.1010 0.0527 0.4191 0.043 Uiso 1 1 calc R U . . .
C17 C 0.2204(8) 0.1107(6) 0.3183(3) 0.0268(15) Uani 1 1 d . . . . .
H17A H 0.1892 0.1915 0.3215 0.032 Uiso 1 1 calc R U . . .
H17B H 0.1463 0.0955 0.2886 0.032 Uiso 1 1 calc R U . . .
C18 C 0.6220(8) -0.0948(6) 0.2754(3) 0.0308(16) Uani 1 1 d . . . . .
H18A H 0.7146 -0.0506 0.2437 0.037 Uiso 1 1 calc R U . . .
C19 C 0.6608(9) -0.1105(6) 0.3493(3) 0.0321(16) Uani 1 1 d . . . . .
H19A H 0.7749 -0.1589 0.3551 0.039 Uiso 1 1 calc R U . . .
C20 C 0.6724(8) 0.0097(6) 0.3566(3) 0.0317(16) Uani 1 1 d . . . . .
H20A H 0.7125 0.0026 0.4007 0.038 Uiso 1 1 calc R U . . .
H20B H 0.7564 0.0495 0.3186 0.038 Uiso 1 1 calc R U . . .
C21 C 0.4970(8) 0.0786(6) 0.3544(3) 0.0315(16) Uani 1 1 d . . . . .
H21A H 0.5065 0.1584 0.3567 0.038 Uiso 1 1 calc R U . . .
C22 C 0.5931(10) 0.3876(6) -0.0237(3) 0.0423(19) Uani 1 1 d . . . . .
H22A H 0.6205 0.4534 -0.0632 0.063 Uiso 1 1 calc R U . . .
H22B H 0.4795 0.3668 -0.0247 0.063 Uiso 1 1 calc R U . . .
H22C H 0.6811 0.3213 -0.0258 0.063 Uiso 1 1 calc R U . . .
C23 C 0.5753(9) 0.5151(6) 0.2116(3) 0.0338(17) Uani 1 1 d . . . . .
H23A H 0.6001 0.5956 0.1997 0.051 Uiso 1 1 calc R U . . .
H23B H 0.6634 0.4645 0.2379 0.051 Uiso 1 1 calc R U . . .
H23C H 0.4611 0.5081 0.2396 0.051 Uiso 1 1 calc R U . . .
O1A O 0.1258(6) -0.6458(4) 0.0661(2) 0.0399(12) Uani 1 1 d . . . . .
O2A O 0.0802(5) -0.1847(4) 0.3210(2) 0.0330(11) Uani 1 1 d . . . . .
O3A O 0.0436(6) -0.0101(4) 0.2136(2) 0.0340(11) Uani 1 1 d . . . . .
O4A O 0.1027(6) -0.5671(4) 0.2767(2) 0.0394(12) Uani 1 1 d . . . . .
N1A N 0.1647(7) -0.4460(5) 0.1707(2) 0.0288(13) Uani 1 1 d . . . . .
N2A N 0.2109(8) -0.2457(5) -0.0585(3) 0.0468(16) Uani 1 1 d . . . . .
H2AA H 0.2273 -0.1682 -0.0916 0.056 Uiso 1 1 calc R U . . .
C1A C 0.1246(8) -0.3232(6) 0.2545(3) 0.0288(16) Uani 1 1 d . . . . .
H1AA H 0.1311 -0.3869 0.2942 0.035 Uiso 1 1 calc R U . . .
C2A C 0.0969(8) -0.2108(6) 0.2588(3) 0.0275(16) Uani 1 1 d . . . . .
C3A C 0.0818(8) -0.1154(6) 0.2009(3) 0.0269(15) Uani 1 1 d . . . . .
C4A C 0.1088(8) -0.1353(5) 0.1362(3) 0.0270(15) Uani 1 1 d . . . . .
H4AA H 0.1049 -0.0719 0.0961 0.032 Uiso 1 1 calc R U . . .
C5A C 0.1410(8) -0.2471(6) 0.1302(3) 0.0293(16) Uani 1 1 d . . . . .
C6A C 0.1427(8) -0.3391(6) 0.1885(3) 0.0291(16) Uani 1 1 d . . . . .
C7A C 0.1891(9) -0.2914(5) 0.0668(3) 0.0280(15) Uani 1 1 d . . . . .
C8A C 0.1630(9) -0.4221(6) 0.0953(3) 0.0315(16) Uani 1 1 d . . . . .
H8AA H 0.2625 -0.4700 0.0750 0.038 Uiso 1 1 calc R U . . .
C9A C 0.1149(8) -0.5466(6) 0.2136(3) 0.0300(16) Uani 1 1 d . . . . .
C10A C 0.0782(8) -0.6351(6) 0.1808(3) 0.0321(16) Uani 1 1 d . . . . .
H10C H -0.0059 -0.6832 0.2140 0.039 Uiso 1 1 calc R U . . .
H10D H 0.1867 -0.6867 0.1740 0.039 Uiso 1 1 calc R U . . .
C11A C 0.0066(9) -0.5894(6) 0.1104(3) 0.0357(17) Uani 1 1 d . . . . .
H11B H -0.1102 -0.6147 0.1157 0.043 Uiso 1 1 calc R U . . .
C12A C 0.0705(10) -0.6317(7) 0.0001(4) 0.052(2) Uani 1 1 d . . . . .
H12C H -0.0572 -0.6265 0.0061 0.063 Uiso 1 1 calc R U . . .
H12D H 0.1191 -0.7002 -0.0172 0.063 Uiso 1 1 calc R U . . .
C13A C 0.1284(10) -0.5260(7) -0.0508(4) 0.048(2) Uani 1 1 d . . . . .
H13B H 0.2100 -0.5340 -0.0898 0.058 Uiso 1 1 calc R U . . .
C14A C 0.0709(10) -0.4206(7) -0.0440(3) 0.0429(19) Uani 1 1 d . . . . .
C15A C 0.1380(11) -0.3150(7) -0.0939(4) 0.050(2) Uani 1 1 d . . . . .
H15C H 0.2290 -0.3387 -0.1290 0.060 Uiso 1 1 calc R U . . .
H15D H 0.0428 -0.2663 -0.1178 0.060 Uiso 1 1 calc R U . . .
C16A C 0.3831(10) -0.3005(7) -0.0363(3) 0.048(2) Uani 1 1 d . . . . .
H16C H 0.4789 -0.2646 -0.0698 0.057 Uiso 1 1 calc R U . . .
H16D H 0.3991 -0.3847 -0.0322 0.057 Uiso 1 1 calc R U . . .
C17A C 0.3767(9) -0.2781(6) 0.0327(3) 0.0403(19) Uani 1 1 d . . . . .
H17C H 0.4046 -0.1991 0.0273 0.048 Uiso 1 1 calc R U . . .
H17D H 0.4586 -0.3352 0.0602 0.048 Uiso 1 1 calc R U . . .
C18A C -0.0075(9) -0.4573(6) 0.0871(3) 0.0334(17) Uani 1 1 d . . . . .
H18B H -0.0986 -0.4289 0.1212 0.040 Uiso 1 1 calc R U . . .
C19A C -0.0587(10) -0.3955(7) 0.0163(4) 0.0425(19) Uani 1 1 d . . . . .
H19B H -0.1720 -0.4192 0.0140 0.051 Uiso 1 1 calc R U . . .
C20A C -0.0841(9) -0.2666(6) 0.0105(4) 0.0424(19) Uani 1 1 d . . . . .
H20C H -0.1381 -0.2240 -0.0310 0.051 Uiso 1 1 calc R U . . .
H20D H -0.1619 -0.2511 0.0514 0.051 Uiso 1 1 calc R U . . .
C21A C 0.0877(9) -0.2261(6) 0.0056(3) 0.0404(18) Uani 1 1 d . . . . .
H21B H 0.0697 -0.1414 0.0027 0.049 Uiso 1 1 calc R U . . .
C22A C 0.0881(9) -0.2806(6) 0.3814(3) 0.0327(17) Uani 1 1 d . . . . .
H22D H 0.0774 -0.2514 0.4220 0.049 Uiso 1 1 calc R U . . .
H22E H 0.1990 -0.3292 0.3767 0.049 Uiso 1 1 calc R U . . .
H22F H -0.0066 -0.3266 0.3867 0.049 Uiso 1 1 calc R U . . .
C23A C 0.0195(10) 0.0859(6) 0.1556(4) 0.048(2) Uani 1 1 d . . . . .
H23D H -0.0073 0.1575 0.1704 0.073 Uiso 1 1 calc R U . . .
H23E H -0.0763 0.0766 0.1342 0.073 Uiso 1 1 calc R U . . .
H23F H 0.1255 0.0900 0.1221 0.073 Uiso 1 1 calc R U . . .
O5 O 1.0956(6) 0.0462(5) 0.5472(2) 0.0499(14) Uani 1 1 d . . . . .
O6 O 1.0136(5) -0.0806(4) 0.6473(2) 0.0304(11) Uani 1 1 d . . . . .
O7 O 0.5113(5) 0.1286(4) 0.4922(2) 0.0345(11) Uani 1 1 d . . . . .
O8 O 0.8405(7) -0.1962(5) 0.5063(3) 0.0607(16) Uani 1 1 d . . . . .
O9 O 0.709(4) -0.5607(17) 0.4969(9) 0.077(5) Uani 0.73(7) 1 d . U P . .
O91 O 0.634(10) -0.545(4) 0.494(3) 0.078(7) Uani 0.27(7) 1 d . U P . .
O10 O 0.5229(9) -0.6575(6) 0.5795(4) 0.086(2) Uani 1 1 d . . . . .
O12 O 0.4780(11) -0.4110(8) 0.8039(4) 0.071(3) Uani 0.778(11) 1 d . U P . .
O121 O 0.307(4) -0.350(3) 0.7738(13) 0.071(5) Uani 0.222(11) 1 d . U P A .
N3 N 0.3928(7) 0.0567(5) 0.6020(3) 0.0416(16) Uani 1 1 d . . . . .
H3A H 0.2934 0.0543 0.5894 0.050 Uiso 1 1 calc R U . . .
H3B H 0.4052 0.0335 0.6459 0.050 Uiso 1 1 calc R U . . .
N4 N 0.7404(6) -0.1202(5) 0.5950(3) 0.0306(13) Uani 1 1 d . . . . .
H4B H 0.6821 -0.1303 0.6368 0.037 Uiso 1 1 calc R U . . .
N5 N 0.6060(11) -0.5755(7) 0.5535(4) 0.065(2) Uani 1 1 d . . . . .
C24 C 0.9911(8) -0.0164(6) 0.5878(4) 0.0331(17) Uani 1 1 d . . . . .
C25 C 0.8158(8) -0.0132(6) 0.5634(3) 0.0332(17) Uani 1 1 d . . . . .
H25B H 0.8367 -0.0016 0.5124 0.040 Uiso 1 1 calc R U . . .
C26 C 0.6939(8) 0.0896(6) 0.5792(3) 0.0296(16) Uani 1 1 d . . . . .
H26C H 0.6747 0.0814 0.6294 0.036 Uiso 1 1 calc R U . . .
H26D H 0.7461 0.1622 0.5558 0.036 Uiso 1 1 calc R U . . .
C27 C 0.5240(9) 0.0952(6) 0.5548(4) 0.0336(17) Uani 1 1 d . . . . .
C28 C 0.7552(8) -0.2044(6) 0.5635(3) 0.0316(16) Uani 1 1 d . . . . .
C29 C 0.6713(8) -0.3093(6) 0.5986(3) 0.0318(17) Uani 1 1 d . . . . .
C30 C 0.6790(9) -0.3917(6) 0.5628(3) 0.0385(18) Uani 1 1 d . . . . .
H30C H 0.7384 -0.3796 0.5171 0.046 Uiso 1 1 calc R U . . .
C31 C 0.6015(10) -0.4897(7) 0.5933(4) 0.0435(18) Uani 1 1 d . U . . .
C34 C 0.5847(10) -0.3306(7) 0.6662(4) 0.050(2) Uani 1 1 d . . . . .
H341 H 0.5519 -0.2721 0.6900 0.060 Uiso 0.44(2) 1 calc R U P A 2
H34 H 0.5918 -0.2816 0.6941 0.060 Uiso 0.56(2) 1 calc R U P A 1
O11 O 0.314(2) -0.5162(13) 0.7843(6) 0.077(5) Uani 0.56(2) 1 d . U P A 1
N6 N 0.409(4) -0.442(2) 0.7598(11) 0.066(8) Uani 0.56(2) 1 d . U P A 1
C32 C 0.496(3) -0.508(2) 0.6592(13) 0.038(4) Uani 0.56(2) 1 d . U P A 1
H32C H 0.4346 -0.5734 0.6793 0.046 Uiso 0.56(2) 1 calc R U P A 1
C33 C 0.492(3) -0.4198(19) 0.6912(12) 0.036(4) Uani 0.56(2) 1 d . U P A 1
O111 O 0.460(4) -0.576(3) 0.8053(9) 0.133(12) Uani 0.44(2) 1 d . . P A 2
N61 N 0.468(7) -0.481(4) 0.7791(19) 0.084(9) Uani 0.44(2) 1 d . U P A 2
C321 C 0.548(3) -0.530(3) 0.6623(18) 0.040(4) Uani 0.44(2) 1 d . U P A 2
H32D H 0.5134 -0.6050 0.6833 0.048 Uiso 0.44(2) 1 calc R U P A 2
C331 C 0.549(3) -0.452(2) 0.6974(16) 0.039(4) Uani 0.44(2) 1 d . U P A 2
O5A O 0.4139(5) -0.0908(4) 0.8313(2) 0.0344(11) Uani 1 1 d . . . . .
O6A O 0.5300(5) -0.1023(4) 0.7253(2) 0.0328(11) Uani 1 1 d . . . . .
O7A O 0.9818(6) -0.0424(4) 0.8744(2) 0.0409(13) Uani 1 1 d . . . . .
N3A N 1.1074(7) -0.0360(6) 0.7659(3) 0.0483(18) Uani 1 1 d . . . . .
H3AA H 1.2118 -0.0515 0.7778 0.058 Uiso 1 1 calc R U . . .
H3AB H 1.0942 -0.0255 0.7228 0.058 Uiso 1 1 calc R U . . .
N4A N 0.8334(6) -0.2079(5) 0.7743(3) 0.0297(13) Uani 1 1 d . . . . .
H4AB H 0.9022 -0.1815 0.7358 0.036 Uiso 1 1 calc R U . . .
N6A N 1.1676(8) -0.3897(6) 0.5816(3) 0.0446(16) Uani 1 1 d . . . . .
C24A C 0.5403(8) -0.1073(6) 0.7877(3) 0.0309(16) Uani 1 1 d . . . . .
C25A C 0.7205(8) -0.1253(6) 0.8081(3) 0.0285(16) Uani 1 1 d . . . . .
H25A H 0.7113 -0.1592 0.8591 0.034 Uiso 1 1 calc R U . . .
C26A C 0.7974(7) -0.0111(6) 0.7897(3) 0.0269(15) Uani 1 1 d . . . . .
H26A H 0.8093 0.0230 0.7392 0.032 Uiso 1 1 calc R U . . .
H26B H 0.7181 0.0440 0.8119 0.032 Uiso 1 1 calc R U . . .
C27A C 0.9710(8) -0.0284(6) 0.8129(4) 0.0350(17) Uani 1 1 d . . . . .
C28A C 0.8336(10) -0.3206(7) 0.8005(4) 0.049(2) Uani 1 1 d . . . . .
C34A C 1.0143(8) -0.3588(6) 0.6915(3) 0.0349(17) Uani 1 1 d . . . . .
H34B H 0.9878 -0.2809 0.6659 0.042 Uiso 0.244(6) 1 calc R U P B 2
H34A H 1.0487 -0.2832 0.6786 0.042 Uiso 0.756(6) 1 calc R U P B 1
O8A O 0.7725(11) -0.3657(9) 0.8640(4) 0.048(2) Uani 0.756(6) 1 d . U P B 1
O9A O 0.8289(19) -0.7412(9) 0.8099(6) 0.173(7) Uani 0.756(6) 1 d . . P B 1
O10A O 0.896(2) -0.7447(15) 0.7044(8) 0.119(5) Uani 0.756(6) 1 d . U P B 1
O11A O 1.1942(11) -0.4450(8) 0.5392(4) 0.054(2) Uani 0.756(6) 1 d . U P B 1
O12A O 1.2267(11) -0.2931(8) 0.5689(4) 0.048(2) Uani 0.756(6) 1 d . U P B 1
N5A N 0.8879(15) -0.7028(9) 0.7538(8) 0.095(4) Uani 0.756(6) 1 d . U P B 1
C29A C 0.9142(19) -0.3977(18) 0.7527(8) 0.042(4) Uani 0.756(6) 1 d . U P B 1
C30A C 0.8810(15) -0.5133(10) 0.7730(6) 0.059(3) Uani 0.756(6) 1 d . . P B 1
H30A H 0.8203 -0.5442 0.8174 0.071 Uiso 0.756(6) 1 calc R U P B 1
C31A C 0.9355(14) -0.5816(9) 0.7290(7) 0.066(3) Uani 0.756(6) 1 d . U P B 1
C32A C 1.0304(12) -0.5425(8) 0.6629(5) 0.042(2) Uani 0.756(6) 1 d . U P B 1
H32A H 1.0657 -0.5898 0.6319 0.050 Uiso 0.756(6) 1 calc R U P B 1
C33A C 1.0665(17) -0.4319(16) 0.6474(7) 0.035(3) Uani 0.756(6) 1 d . U P B 1
O8B O 0.712(4) -0.363(3) 0.8433(15) 0.044(6) Uani 0.244(6) 1 d . U P B 2
O9B O 1.064(3) -0.737(2) 0.8642(14) 0.083(8) Uani 0.244(6) 1 d . U P B 2
O10B O 1.234(4) -0.769(3) 0.7713(13) 0.056(6) Uani 0.244(6) 1 d . U P B 2
O11B O 1.262(4) -0.473(3) 0.5615(15) 0.056(6) Uani 0.244(6) 1 d . U P B 2
O12B O 1.136(3) -0.292(3) 0.5583(14) 0.051(6) Uani 0.244(6) 1 d . U P B 2
N5B N 1.132(4) -0.712(3) 0.8055(17) 0.066(7) Uani 0.244(6) 1 d . U P B 2
C29B C 0.958(7) -0.401(6) 0.769(3) 0.034(8) Uani 0.244(6) 1 d . U P B 2
C30B C 0.982(4) -0.510(3) 0.7995(15) 0.037(8) Uani 0.244(6) 1 d . U P B 2
H30B H 0.9272 -0.5374 0.8455 0.044 Uiso 0.244(6) 1 calc R U P B 2
C31B C 1.085(5) -0.588(3) 0.7673(19) 0.066(6) Uani 0.244(6) 1 d . U P B 2
C32B C 1.145(4) -0.551(2) 0.6935(14) 0.034(4) Uani 0.244(6) 1 d . U P B 2
H32B H 1.2093 -0.6034 0.6686 0.041 Uiso 0.244(6) 1 calc R U P B 2
C33B C 1.102(6) -0.439(6) 0.663(2) 0.034(5) Uani 0.244(6) 1 d . U P B 2
O100 O 0.734(2) 0.0904(14) -0.0510(8) 0.122(5) Uani 0.489(12) 1 d D U P C 1
H100 H 0.6533 0.0712 -0.0186 0.183 Uiso 0.489(12) 1 calc R U P C 1
C100 C 0.884(3) 0.098(3) -0.0232(18) 0.118(5) Uani 0.489(12) 1 d D U P C 1
H10G H 0.9780 0.1216 -0.0610 0.177 Uiso 0.489(12) 1 calc R U P C 1
H10E H 0.9212 0.0229 0.0070 0.177 Uiso 0.489(12) 1 calc R U P C 1
H10F H 0.8560 0.1562 0.0032 0.177 Uiso 0.489(12) 1 calc R U P C 1
O101 O 1.084(3) 0.0636(15) -0.0250(9) 0.150(5) Uani 0.511(12) 1 d D U P C 2
H101 H 1.1064 0.1175 -0.0605 0.225 Uiso 0.511(12) 1 calc R U P C 2
C101 C 0.900(3) 0.057(3) -0.0106(18) 0.116(5) Uani 0.511(12) 1 d D U P C 2
H10K H 0.8613 0.0456 0.0389 0.174 Uiso 0.511(12) 1 calc R U P C 2
H10L H 0.8745 -0.0079 -0.0250 0.174 Uiso 0.511(12) 1 calc R U P C 2
H10J H 0.8399 0.1295 -0.0361 0.174 Uiso 0.511(12) 1 calc R U P C 2
O110 O 1.456(2) 0.1785(15) -0.0956(8) 0.141(5) Uani 0.599(13) 1 d D U P D 1
H110 H 1.4912 0.1989 -0.0651 0.212 Uiso 0.599(13) 1 calc R U P D 1
C110 C 1.367(4) 0.0775(19) -0.0642(15) 0.155(6) Uani 0.599(13) 1 d D U P D 1
H11C H 1.2479 0.0949 -0.0739 0.233 Uiso 0.599(13) 1 calc R U P D 1
H11D H 1.3678 0.0556 -0.0143 0.233 Uiso 0.599(13) 1 calc R U P D 1
H11E H 1.4263 0.0135 -0.0831 0.233 Uiso 0.599(13) 1 calc R U P D 1
O120 O 1.287(4) 0.195(2) -0.0964(13) 0.156(6) Uani 0.401(13) 1 d D U P D 3
H120 H 1.2671 0.2027 -0.1365 0.234 Uiso 0.401(13) 1 calc R U P D 3
C120 C 1.270(6) 0.077(3) -0.056(2) 0.152(6) Uani 0.401(13) 1 d D U P D 3
H12E H 1.3857 0.0344 -0.0507 0.229 Uiso 0.401(13) 1 calc R U P D 3
H12F H 1.2101 0.0390 -0.0799 0.229 Uiso 0.401(13) 1 calc R U P D 3
H12G H 1.2044 0.0767 -0.0108 0.229 Uiso 0.401(13) 1 calc R U P D 3
O200 O 0.5887(8) 0.3287(5) 0.3809(3) 0.0775(18) Uani 1 1 d D . . E 3
H200 H 0.5426 0.2767 0.4126 0.116 Uiso 1 1 calc R U . E 3
C200 C 0.7745(9) 0.3012(9) 0.3739(5) 0.073(3) Uani 1 1 d D . . E 3
H20I H 0.8277 0.3707 0.3699 0.110 Uiso 1 1 calc R U . E 3
H20E H 0.8158 0.2740 0.3325 0.110 Uiso 1 1 calc R U . E 3
H20F H 0.8061 0.2404 0.4144 0.110 Uiso 1 1 calc R U . E 3
O300 O 1.491(3) -0.760(2) 0.7560(14) 0.111(15) Uani 0.253(17) 1 d D U P B 3
H300 H 1.4506 -0.6958 0.7630 0.167 Uiso 0.253(17) 1 calc R U P B 3
O301 O 1.2875(18) -0.7082(12) 0.7604(7) 0.064(5) Uani 0.467(17) 1 d D U P B 4
H301 H 1.3645 -0.6839 0.7739 0.095 Uiso 0.467(17) 1 calc R U P B 4
C300 C 1.357(2) -0.8120(13) 0.7403(9) 0.115(6) Uani 0.756(6) 1 d D . P . .
H30G H 1.3069 -0.8801 0.7683 0.173 Uiso 0.467(17) 1 d R U P B 4
H30H H 1.4811 -0.8254 0.7308 0.173 Uiso 0.467(17) 1 d R U P B 4
H30I H 1.2923 -0.7621 0.6967 0.173 Uiso 0.467(17) 1 d R U P B 4
H30D H 1.2710 -0.8254 0.7804 0.173 Uiso 0.253(17) 1 d R U P B 3
H30E H 1.4025 -0.8862 0.7326 0.173 Uiso 0.253(17) 1 d R U P B 3
H30F H 1.2923 -0.7621 0.6967 0.173 Uiso 0.253(17) 1 d R U P B 3
O302 O 0.950(15) -0.772(11) 0.722(2) 0.119(10) Uani 0.127(17) 1 d D U P B 2
H302 H 1.0494 -0.7647 0.7286 0.179 Uiso 0.127(17) 1 calc R U P B 2
O303 O 0.937(5) -0.623(3) 0.6094(18) 0.069(16) Uani 0.152(14) 1 d D U P B 4
H303 H 0.8726 -0.6117 0.5792 0.103 Uiso 0.152(14) 1 calc R U P B 4
C302 C 0.942(6) -0.743(3) 0.650(2) 0.092(15) Uani 0.244(6) 1 d D U P . .
H30P H 0.9382 -0.7485 0.6976 0.137 Uiso 0.152(14) 1 d R U P B 4
H30O H 0.9335 -0.6608 0.6281 0.137 Uiso 0.152(14) 1 d R U P B 4
H30M H 0.8490 -0.7766 0.6420 0.137 Uiso 0.152(14) 1 d R U P B 4
H30N H 1.0479 -0.7820 0.6316 0.137 Uiso 0.127(17) 1 d R U P B 2
H30R H 0.9382 -0.7485 0.6976 0.137 Uiso 0.127(17) 1 d R U P B 2
H30S H 0.9335 -0.6608 0.6281 0.137 Uiso 0.127(17) 1 d R U P B 2
O310 O 1.1526(16) -0.7559(9) 0.4375(7) 0.076(4) Uani 0.530(11) 1 d D U P F 5
H310 H 1.1241 -0.8076 0.4735 0.114 Uiso 0.530(11) 1 calc R U P F 5
O320 O 1.247(3) -0.6989(19) 0.3971(8) 0.085(5) Uani 0.338(11) 1 d D U P F 6
H320 H 1.2242 -0.6488 0.3609 0.127 Uiso 0.338(11) 1 calc R U P F 6
C310 C 1.1775(14) -0.6544(8) 0.4558(5) 0.067(3) Uani 0.868(8) 1 d D U P . .
H31G H 1.0656 -0.6183 0.4739 0.101 Uiso 0.530(11) 1 calc R U P F 5
H31C H 1.2295 -0.5992 0.4149 0.101 Uiso 0.530(11) 1 calc R U P F 5
H31D H 1.2543 -0.6765 0.4910 0.101 Uiso 0.530(11) 1 calc R U P F 5
H32H H 1.0559 -0.6679 0.4701 0.101 Uiso 0.338(11) 1 calc R U P F 6
H32E H 1.1858 -0.5710 0.4434 0.101 Uiso 0.338(11) 1 calc R U P F 6
H32F H 1.2432 -0.6940 0.4938 0.101 Uiso 0.338(11) 1 calc R U P F 6
O330 O 1.023(7) -0.628(4) 0.481(2) 0.080(7) Uani 0.132(8) 1 d D U P B 7
H330 H 0.9552 -0.6510 0.4616 0.121 Uiso 0.132(8) 1 calc R U P B 7
C330 C 1.007(9) -0.697(6) 0.551(2) 0.077(10) Uani 0.132(8) 1 d D U P B 7
H33L H 0.9227 -0.6556 0.5800 0.115 Uiso 0.132(8) 1 calc R U P B 7
H33J H 1.1194 -0.7113 0.5674 0.115 Uiso 0.132(8) 1 calc R U P B 7
H33K H 0.9677 -0.7711 0.5544 0.115 Uiso 0.132(8) 1 calc R U P B 7

loop_
_atom_site_aniso_label
_atom_site_aniso_U_11
_atom_site_aniso_U_22
_atom_site_aniso_U_33
_atom_site_aniso_U_23
_atom_site_aniso_U_13
_atom_site_aniso_U_12
O1 0.036(3) 0.034(3) 0.025(2) -0.005(2) -0.009(2) -0.015(2)
O2 0.055(3) 0.038(3) 0.021(2) -0.006(2) -0.003(2) -0.014(2)
O3 0.045(3) 0.029(3) 0.031(3) -0.011(2) 0.001(2) -0.007(2)
O4 0.085(4) 0.041(3) 0.021(3) -0.009(2) 0.011(3) -0.025(3)
N1 0.034(3) 0.028(3) 0.025(3) -0.007(3) -0.007(2) -0.011(3)
N2 0.044(3) 0.030(3) 0.019(3) -0.008(3) -0.003(3) -0.012(3)
C1 0.035(4) 0.032(4) 0.028(4) -0.012(3) -0.005(3) -0.008(3)
C2 0.038(4) 0.032(4) 0.027(4) -0.004(3) -0.007(3) -0.018(3)
C3 0.026(4) 0.022(4) 0.031(4) -0.005(3) -0.002(3) -0.010(3)
C4 0.030(4) 0.025(4) 0.026(4) -0.012(3) -0.002(3) -0.005(3)
C5 0.021(4) 0.033(4) 0.024(4) -0.004(3) 0.000(3) -0.004(3)
C6 0.031(4) 0.030(4) 0.019(3) -0.003(3) -0.001(3) -0.010(3)
C7 0.027(4) 0.027(4) 0.023(3) -0.004(3) -0.010(3) -0.004(3)
C8 0.030(4) 0.025(4) 0.022(3) -0.008(3) -0.008(3) 0.000(3)
C9 0.037(4) 0.036(5) 0.034(4) -0.017(4) 0.003(3) -0.013(4)
C10 0.028(4) 0.030(4) 0.039(4) -0.019(3) -0.002(3) -0.003(3)
C11 0.025(4) 0.032(4) 0.040(4) -0.013(3) -0.012(3) 0.000(3)
C12 0.043(4) 0.030(4) 0.042(4) 0.002(4) -0.013(4) -0.007(4)
C13 0.033(4) 0.046(5) 0.021(3) -0.004(3) -0.007(3) -0.006(4)
C14 0.035(4) 0.025(4) 0.030(4) -0.002(3) -0.019(3) -0.003(3)
C15 0.055(5) 0.038(5) 0.023(4) -0.007(3) -0.013(3) -0.009(4)
C16 0.036(4) 0.048(5) 0.023(4) -0.009(3) -0.002(3) -0.011(4)
C17 0.029(4) 0.029(4) 0.024(4) -0.011(3) -0.004(3) -0.001(3)
C18 0.031(4) 0.032(4) 0.028(4) -0.005(3) -0.002(3) -0.007(3)
C19 0.037(4) 0.029(4) 0.031(4) -0.004(3) -0.014(3) -0.002(3)
C20 0.030(4) 0.037(4) 0.031(4) -0.008(3) -0.009(3) -0.010(3)
C21 0.038(4) 0.036(4) 0.024(4) -0.007(3) -0.006(3) -0.011(3)
C22 0.066(5) 0.043(5) 0.024(4) -0.011(3) -0.003(4) -0.021(4)
C23 0.046(4) 0.033(4) 0.031(4) -0.014(3) -0.003(3) -0.019(4)
O1A 0.050(3) 0.037(3) 0.039(3) -0.017(2) -0.016(2) 0.000(2)
O2A 0.034(3) 0.043(3) 0.024(2) -0.012(2) -0.005(2) -0.004(2)
O3A 0.046(3) 0.027(3) 0.033(3) -0.004(2) -0.018(2) -0.007(2)
O4A 0.053(3) 0.035(3) 0.030(3) -0.007(2) -0.004(2) -0.009(2)
N1A 0.038(3) 0.030(3) 0.021(3) -0.005(3) -0.010(2) -0.008(3)
N2A 0.063(4) 0.040(4) 0.033(3) -0.005(3) -0.002(3) -0.006(3)
C1A 0.035(4) 0.035(4) 0.019(3) -0.005(3) -0.011(3) -0.007(3)
C2A 0.022(4) 0.044(5) 0.020(4) -0.014(3) -0.001(3) -0.007(3)
C3A 0.026(4) 0.024(4) 0.031(4) -0.003(3) -0.008(3) -0.006(3)
C4A 0.038(4) 0.018(4) 0.025(4) -0.001(3) -0.012(3) -0.003(3)
C5A 0.029(4) 0.029(4) 0.028(4) 0.000(3) -0.011(3) -0.005(3)
C6A 0.029(4) 0.030(4) 0.031(4) -0.009(3) -0.006(3) -0.007(3)
C7A 0.041(4) 0.027(4) 0.018(3) -0.004(3) -0.009(3) -0.006(3)
C8A 0.040(4) 0.032(4) 0.025(4) -0.006(3) -0.011(3) -0.005(3)
C9A 0.031(4) 0.037(4) 0.023(4) -0.008(3) -0.003(3) -0.009(3)
C10A 0.029(4) 0.031(4) 0.039(4) -0.012(3) -0.004(3) -0.005(3)
C11A 0.031(4) 0.041(5) 0.046(4) -0.025(4) -0.018(3) 0.004(3)
C12A 0.067(6) 0.058(6) 0.046(5) -0.037(5) -0.019(4) 0.004(5)
C13A 0.066(6) 0.053(6) 0.031(4) -0.021(4) -0.020(4) 0.010(5)
C14A 0.061(5) 0.046(5) 0.024(4) -0.013(4) -0.017(4) 0.006(4)
C15A 0.068(6) 0.058(6) 0.030(4) -0.022(4) -0.017(4) 0.006(5)
C16A 0.055(5) 0.054(5) 0.028(4) -0.004(4) -0.001(4) -0.005(4)
C17A 0.052(5) 0.042(5) 0.024(4) 0.004(3) -0.004(3) -0.020(4)
C18A 0.034(4) 0.046(5) 0.027(4) -0.013(3) -0.015(3) -0.007(4)
C19A 0.046(5) 0.045(5) 0.038(4) -0.013(4) -0.014(4) 0.002(4)
C20A 0.053(5) 0.038(5) 0.037(4) -0.008(4) -0.024(4) 0.006(4)
C21A 0.057(5) 0.031(4) 0.034(4) -0.005(3) -0.017(4) -0.004(4)
C22A 0.034(4) 0.038(4) 0.025(4) -0.005(3) -0.008(3) -0.003(3)
C23A 0.067(6) 0.037(5) 0.041(5) -0.004(4) -0.016(4) -0.005(4)
O5 0.036(3) 0.073(4) 0.034(3) 0.015(3) -0.015(2) -0.027(3)
O6 0.027(3) 0.034(3) 0.025(2) 0.002(2) -0.007(2) -0.003(2)
O7 0.033(3) 0.044(3) 0.028(3) -0.007(2) -0.009(2) -0.006(2)
O8 0.075(4) 0.078(4) 0.036(3) -0.031(3) 0.013(3) -0.023(3)
O9 0.066(12) 0.098(7) 0.092(6) -0.075(6) 0.000(8) -0.005(8)
O91 0.076(12) 0.091(10) 0.080(9) -0.049(8) -0.007(10) -0.002(10)
O10 0.122(6) 0.046(4) 0.103(6) -0.037(4) -0.016(4) -0.020(4)
O12 0.093(6) 0.075(6) 0.047(5) -0.027(4) 0.024(4) -0.033(5)
O121 0.082(8) 0.076(8) 0.053(8) -0.014(7) 0.014(7) -0.030(7)
N3 0.028(3) 0.065(5) 0.031(3) 0.001(3) -0.012(3) -0.018(3)
N4 0.021(3) 0.040(4) 0.030(3) -0.010(3) 0.000(2) -0.003(3)
N5 0.085(6) 0.061(6) 0.063(5) -0.033(5) -0.029(5) 0.002(5)
C24 0.020(4) 0.044(5) 0.034(4) -0.002(4) -0.007(3) -0.012(3)
C25 0.027(4) 0.047(5) 0.027(4) -0.008(3) -0.005(3) -0.014(4)
C26 0.034(4) 0.038(4) 0.020(3) -0.004(3) -0.010(3) -0.011(3)
C27 0.043(5) 0.026(4) 0.035(4) -0.009(3) -0.012(4) -0.003(4)
C28 0.026(4) 0.046(5) 0.027(4) -0.015(4) -0.007(3) -0.003(3)
C29 0.026(4) 0.041(5) 0.029(4) -0.017(4) 0.001(3) 0.002(3)
C30 0.044(5) 0.047(5) 0.029(4) -0.017(4) -0.013(3) 0.002(4)
C31 0.048(5) 0.041(5) 0.051(4) -0.026(4) -0.015(4) -0.001(4)
C34 0.054(5) 0.057(6) 0.048(5) -0.033(4) 0.010(4) -0.019(4)
O11 0.091(10) 0.079(9) 0.045(7) 0.005(6) 0.012(6) -0.029(7)
N6 0.12(2) 0.058(19) 0.016(11) 0.002(9) 0.010(9) -0.052(16)
C32 0.036(8) 0.035(8) 0.040(5) -0.004(6) -0.009(7) -0.001(6)
C33 0.034(9) 0.037(9) 0.035(6) -0.006(7) -0.004(7) -0.004(7)
O111 0.17(3) 0.16(2) 0.059(11) 0.010(13) 0.010(13) -0.09(2)
N61 0.14(2) 0.07(2) 0.031(16) -0.003(13) 0.019(13) -0.053(19)
C321 0.041(9) 0.038(8) 0.042(6) -0.012(7) -0.003(8) -0.007(7)
C331 0.040(10) 0.036(10) 0.037(7) -0.007(7) 0.003(8) -0.005(8)
O5A 0.020(2) 0.056(3) 0.030(3) -0.018(2) 0.001(2) -0.005(2)
O6A 0.028(3) 0.047(3) 0.026(3) -0.013(2) -0.007(2) -0.002(2)
O7A 0.036(3) 0.067(4) 0.019(3) -0.006(2) -0.008(2) -0.011(3)
N3A 0.025(3) 0.087(5) 0.029(3) -0.009(3) -0.006(3) -0.004(3)
N4A 0.017(3) 0.038(4) 0.029(3) -0.004(3) 0.006(2) -0.007(3)
N6A 0.044(4) 0.046(5) 0.041(4) -0.018(4) 0.002(3) 0.002(4)
C24A 0.024(4) 0.032(4) 0.032(4) -0.002(3) -0.003(3) -0.003(3)
C25A 0.021(4) 0.037(4) 0.021(3) -0.002(3) 0.004(3) -0.007(3)
C26A 0.017(3) 0.041(4) 0.019(3) -0.004(3) -0.005(3) 0.003(3)
C27A 0.022(4) 0.039(4) 0.040(5) -0.001(4) -0.005(3) -0.012(3)
C28A 0.045(5) 0.040(5) 0.045(5) 0.004(4) 0.013(4) -0.005(4)
C34A 0.030(4) 0.030(4) 0.043(4) -0.006(4) -0.012(3) 0.002(3)
O8A 0.042(6) 0.050(4) 0.041(5) -0.003(4) 0.001(4) -0.002(4)
O9A 0.260(16) 0.066(7) 0.147(10) -0.026(7) 0.141(11) -0.084(9)
O10A 0.100(11) 0.085(10) 0.170(11) -0.051(9) 0.050(8) -0.052(8)
O11A 0.062(6) 0.054(6) 0.046(6) -0.021(5) 0.006(4) -0.003(5)
O12A 0.062(6) 0.039(4) 0.039(4) -0.009(3) 0.010(4) -0.020(5)
N5A 0.095(7) 0.041(6) 0.135(9) -0.038(7) 0.055(7) -0.024(6)
C29A 0.036(9) 0.023(5) 0.045(10) 0.011(7) 0.012(6) 0.006(7)
C30A 0.043(7) 0.045(8) 0.062(8) 0.008(6) 0.024(6) -0.002(6)
C31A 0.054(6) 0.028(5) 0.099(7) -0.017(6) 0.032(6) -0.005(5)
C32A 0.027(5) 0.035(5) 0.056(6) -0.007(5) 0.006(4) -0.003(4)
C33A 0.027(6) 0.028(5) 0.043(7) -0.003(5) 0.001(4) 0.000(5)
O8B 0.039(10) 0.034(8) 0.044(9) 0.000(8) 0.009(8) -0.003(8)
O9B 0.095(13) 0.076(12) 0.073(12) -0.029(10) 0.010(10) -0.007(10)
O10B 0.078(10) 0.046(10) 0.062(9) -0.033(8) -0.026(8) -0.010(8)
O11B 0.061(10) 0.058(9) 0.050(10) -0.021(8) -0.004(8) 0.001(8)
O12B 0.053(10) 0.051(9) 0.037(8) -0.002(7) 0.005(8) -0.001(9)
N5B 0.067(10) 0.060(10) 0.065(10) -0.012(8) 0.000(8) -0.009(9)
C29B 0.031(12) 0.027(9) 0.032(11) 0.003(9) 0.004(9) -0.003(9)
C30B 0.043(12) 0.038(13) 0.035(12) -0.019(10) -0.011(10) 0.003(10)
C31B 0.067(9) 0.051(8) 0.075(9) -0.019(7) 0.006(7) -0.009(8)
C32B 0.034(7) 0.030(7) 0.037(7) -0.011(6) 0.004(6) -0.004(6)
C33B 0.028(8) 0.032(7) 0.037(8) -0.009(7) 0.006(6) -0.003(7)
O100 0.131(8) 0.117(8) 0.115(8) -0.042(7) 0.001(6) -0.007(7)
C100 0.129(8) 0.114(8) 0.116(8) -0.047(7) -0.002(7) -0.013(7)
O101 0.147(8) 0.117(8) 0.158(8) -0.013(7) 0.012(7) -0.019(7)
C101 0.128(8) 0.111(8) 0.113(7) -0.047(7) -0.003(7) -0.012(7)
O110 0.149(10) 0.168(9) 0.136(8) -0.079(8) -0.046(8) -0.002(8)
C110 0.156(11) 0.166(10) 0.146(9) -0.051(9) -0.033(9) 0.006(9)
O120 0.156(10) 0.169(9) 0.148(8) -0.053(7) -0.031(8) -0.005(8)
C120 0.152(10) 0.166(9) 0.144(9) -0.053(8) -0.036(8) 0.005(8)
O200 0.093(5) 0.074(5) 0.070(4) -0.016(4) -0.015(4) -0.027(4)
C200 0.036(5) 0.100(8) 0.103(8) -0.057(6) 0.002(5) -0.021(5)
O300 0.110(18) 0.097(17) 0.111(17) -0.002(11) -0.020(11) -0.008(11)
O301 0.072(8) 0.057(8) 0.068(7) -0.017(6) -0.012(6) -0.021(6)
C300 0.087(12) 0.120(15) 0.144(15) -0.035(13) -0.024(11) -0.015(11)
O302 0.107(13) 0.100(13) 0.147(12) -0.039(10) 0.018(9) -0.034(10)
O303 0.075(19) 0.059(19) 0.072(19) -0.027(12) -0.009(11) 0.008(11)
C302 0.095(18) 0.088(19) 0.093(18) -0.022(12) -0.014(12) -0.019(12)
O310 0.091(8) 0.063(7) 0.081(7) -0.025(6) -0.028(6) 0.001(6)
O320 0.096(8) 0.078(8) 0.078(8) -0.024(6) -0.019(7) 0.009(7)
C310 0.080(6) 0.057(5) 0.072(5) -0.032(4) -0.022(5) 0.006(5)
O330 0.087(10) 0.075(10) 0.082(9) -0.026(8) -0.015(8) -0.004(8)
C330 0.081(12) 0.077(12) 0.078(12) -0.025(9) -0.021(10) -0.009(10)

loop_
_atom_type_symbol
_atom_type_description
_atom_type_scat_dispersion_real
_atom_type_scat_dispersion_imag
_atom_type_scat_source
C C 0.0033 0.0016 'International Tables Vol C Tables 4.2.6.8 and 6.1.1.4'
H H 0.0000 0.0000 'International Tables Vol C Tables 4.2.6.8 and 6.1.1.4'
N N 0.0061 0.0033 'International Tables Vol C Tables 4.2.6.8 and 6.1.1.4'
O O 0.0106 0.0060 'International Tables Vol C Tables 4.2.6.8 and 6.1.1.4'

loop_
_geom_angle_atom_site_label_1
_geom_angle_atom_site_label_2
_geom_angle_atom_site_label_3
_geom_angle
C12 O1 C11 115.4(5)
C2 O2 C22 115.8(5)
C3 O3 C23 115.5(5)
C9 N1 C6 125.8(5)
C9 N1 C8 117.6(5)
C6 N1 C8 109.0(5)
C15 N2 C16 112.6(5)
C15 N2 C21 113.4(5)
C16 N2 C21 107.6(4)
C15 N2 H2A 107.7
C16 N2 H2A 107.7
C21 N2 H2A 107.7
C6 C1 C2 118.8(6)
C6 C1 H1A 120.6
C2 C1 H1A 120.6
O2 C2 C1 125.8(6)
O2 C2 C3 113.8(5)
C1 C2 C3 120.3(6)
O3 C3 C4 124.1(5)
O3 C3 C2 116.4(5)
C4 C3 C2 119.5(6)
C5 C4 C3 119.7(6)
C5 C4 H4A 120.2
C3 C4 H4A 120.2
C4 C5 C6 120.8(6)
C4 C5 C7 130.2(5)
C6 C5 C7 108.9(5)
C1 C6 C5 120.8(6)
C1 C6 N1 128.4(6)
C5 C6 N1 110.7(5)
C5 C7 C8 103.7(5)
C5 C7 C21 114.3(5)
C8 C7 C21 115.1(5)
C5 C7 C17 112.6(5)
C8 C7 C17 111.9(5)
C21 C7 C17 99.6(4)
C18 C8 N1 106.2(5)
C18 C8 C7 117.1(5)
N1 C8 C7 103.5(5)
C18 C8 H8A 109.9
N1 C8 H8A 109.9
C7 C8 H8A 109.9
O4 C9 N1 121.9(6)
O4 C9 C10 121.6(6)
N1 C9 C10 116.5(6)
C9 C10 C11 116.2(5)
C9 C10 H10A 108.2
C11 C10 H10A 108.2
C9 C10 H10B 108.2
C11 C10 H10B 108.2
H10A C10 H10B 107.4
O1 C11 C18 114.3(5)
O1 C11 C10 104.1(5)
C18 C11 C10 109.4(5)
O1 C11 H11A 109.6
C18 C11 H11A 109.6
C10 C11 H11A 109.6
O1 C12 C13 110.6(5)
O1 C12 H12A 109.5
C13 C12 H12A 109.5
O1 C12 H12B 109.5
C13 C12 H12B 109.5
H12A C12 H12B 108.1
C14 C13 C12 121.6(6)
C14 C13 H13A 119.2
C12 C13 H13A 119.2
C13 C14 C15 121.5(6)
C13 C14 C19 122.3(6)
C15 C14 C19 116.2(6)
C14 C15 N2 110.8(5)
C14 C15 H15A 109.5
N2 C15 H15A 109.5
C14 C15 H15B 109.5
N2 C15 H15B 109.5
H15A C15 H15B 108.1
C17 C16 N2 104.3(5)
C17 C16 H16A 110.9
N2 C16 H16A 110.9
C17 C16 H16B 110.9
N2 C16 H16B 110.9
H16A C16 H16B 108.9
C16 C17 C7 103.9(5)
C16 C17 H17A 111.0
C7 C17 H17A 111.0
C16 C17 H17B 111.0
C7 C17 H17B 111.0
H17A C17 H17B 109.0
C8 C18 C11 109.3(5)
C8 C18 C19 112.2(5)
C11 C18 C19 117.7(5)
C8 C18 H18A 105.6
C11 C18 H18A 105.6
C19 C18 H18A 105.6
C14 C19 C20 108.4(5)
C14 C19 C18 113.9(5)
C20 C19 C18 107.4(5)
C14 C19 H19A 109.0
C20 C19 H19A 109.0
C18 C19 H19A 109.0
C21 C20 C19 108.9(5)
C21 C20 H20A 109.9
C19 C20 H20A 109.9
C21 C20 H20B 109.9
C19 C20 H20B 109.9
H20A C20 H20B 108.3
C20 C21 N2 110.8(5)
C20 C21 C7 114.2(5)
N2 C21 C7 105.8(5)
C20 C21 H21A 108.6
N2 C21 H21A 108.6
C7 C21 H21A 108.6
O2 C22 H22A 109.5
O2 C22 H22B 109.5
H22A C22 H22B 109.5
O2 C22 H22C 109.5
H22A C22 H22C 109.5
H22B C22 H22C 109.5
O3 C23 H23A 109.5
O3 C23 H23B 109.5
H23A C23 H23B 109.5
O3 C23 H23C 109.5
H23A C23 H23C 109.5
H23B C23 H23C 109.5
C11A O1A C12A 113.8(5)
C2A O2A C22A 117.0(5)
C3A O3A C23A 116.1(5)
C9A N1A C6A 124.9(5)
C9A N1A C8A 119.5(5)
C6A N1A C8A 109.2(5)
C15A N2A C16A 113.2(6)
C15A N2A C21A 111.8(6)
C16A N2A C21A 107.7(5)
C15A N2A H2AA 108.0
C16A N2A H2AA 108.0
C21A N2A H2AA 108.0
C2A C1A C6A 116.5(6)
C2A C1A H1AA 121.8
C6A C1A H1AA 121.8
C1A C2A O2A 121.5(6)
C1A C2A C3A 122.7(5)
O2A C2A C3A 115.8(6)
O3A C3A C4A 125.3(6)
O3A C3A C2A 116.1(5)
C4A C3A C2A 118.6(6)
C5A C4A C3A 119.7(6)
C5A C4A H4AA 120.1
C3A C4A H4AA 120.1
C4A C5A C6A 120.1(6)
C4A C5A C7A 130.1(6)
C6A C5A C7A 109.7(6)
C5A C6A C1A 122.1(6)
C5A C6A N1A 110.5(5)
C1A C6A N1A 127.4(6)
C5A C7A C17A 113.1(5)
C5A C7A C8A 103.1(5)
C17A C7A C8A 110.4(5)
C5A C7A C21A 115.6(5)
C17A C7A C21A 101.5(5)
C8A C7A C21A 113.5(5)
N1A C8A C18A 106.6(5)
N1A C8A C7A 103.7(5)
C18A C8A C7A 117.3(5)
N1A C8A H8AA 109.6
C18A C8A H8AA 109.6
C7A C8A H8AA 109.6
O4A C9A N1A 122.0(6)
O4A C9A C10A 120.9(6)
N1A C9A C10A 117.1(5)
C9A C10A C11A 117.7(6)
C9A C10A H10C 107.9
C11A C10A H10C 107.9
C9A C10A H10D 107.9
C11A C10A H10D 107.9
H10C C10A H10D 107.2
O1A C11A C18A 114.5(6)
O1A C11A C10A 103.7(5)
C18A C11A C10A 110.0(5)
O1A C11A H11B 109.5
C18A C11A H11B 109.5
C10A C11A H11B 109.5
O1A C12A C13A 110.9(6)
O1A C12A H12C 109.5
C13A C12A H12C 109.5
O1A C12A H12D 109.5
C13A C12A H12D 109.5
H12C C12A H12D 108.1
C14A C13A C12A 122.6(7)
C14A C13A H13B 118.7
C12A C13A H13B 118.7
C13A C14A C15A 121.8(7)
C13A C14A C19A 124.1(7)
C15A C14A C19A 114.0(6)
N2A C15A C14A 111.5(5)
N2A C15A H15C 109.3
C14A C15A H15C 109.3
N2A C15A H15D 109.3
C14A C15A H15D 109.3
H15C C15A H15D 108.0
N2A C16A C17A 104.7(6)
N2A C16A H16C 110.8
C17A C16A H16C 110.8
N2A C16A H16D 110.8
C17A C16A H16D 110.8
H16C C16A H16D 108.9
C16A C17A C7A 103.8(5)
C16A C17A H17C 111.0
C7A C17A H17C 111.0
C16A C17A H17D 111.0
C7A C17A H17D 111.0
H17C C17A H17D 109.0
C19A C18A C11A 118.5(5)
C19A C18A C8A 111.3(6)
C11A C18A C8A 107.4(5)
C19A C18A H18B 106.3
C11A C18A H18B 106.3
C8A C18A H18B 106.3
C20A C19A C14A 109.9(6)
C20A C19A C18A 107.1(6)
C14A C19A C18A 114.7(6)
C20A C19A H19B 108.3
C14A C19A H19B 108.3
C18A C19A H19B 108.3
C21A C20A C19A 109.3(6)
C21A C20A H20C 109.8
C19A C20A H20C 109.8
C21A C20A H20D 109.8
C19A C20A H20D 109.8
H20C C20A H20D 108.3
C20A C21A N2A 111.4(6)
C20A C21A C7A 114.4(6)
N2A C21A C7A 104.2(5)
C20A C21A H21B 108.9
N2A C21A H21B 108.9
C7A C21A H21B 108.9
O2A C22A H22D 109.5
O2A C22A H22E 109.5
H22D C22A H22E 109.5
O2A C22A H22F 109.5
H22D C22A H22F 109.5
H22E C22A H22F 109.5
O3A C23A H23D 109.5
O3A C23A H23E 109.5
H23D C23A H23E 109.5
O3A C23A H23F 109.5
H23D C23A H23F 109.5
H23E C23A H23F 109.5
O91 O9 N5 65(6)
O9 O91 N5 87(7)
N61 O12 O121 85(3)
N6 O12 O121 54.3(18)
N6 O121 O12 52.6(16)
C27 N3 H3A 120.0
C27 N3 H3B 120.0
H3A N3 H3B 120.0
C28 N4 C25 123.0(5)
C28 N4 H4B 118.5
C25 N4 H4B 118.5
O91 N5 O10 118(3)
O91 N5 O9 28(3)
O10 N5 O9 125.6(10)
O91 N5 C31 119(3)
O10 N5 C31 118.3(8)
O9 N5 C31 115.8(10)
O5 C24 O6 126.1(6)
O5 C24 C25 116.3(6)
O6 C24 C25 117.5(6)
N4 C25 C26 111.0(5)
N4 C25 C24 111.8(5)
C26 C25 C24 109.0(5)
N4 C25 H25B 108.3
C26 C25 H25B 108.3
C24 C25 H25B 108.3
C27 C26 C25 109.7(5)
C27 C26 H26C 109.7
C25 C26 H26C 109.7
C27 C26 H26D 109.7
C25 C26 H26D 109.7
H26C C26 H26D 108.2
O7 C27 N3 121.8(6)
O7 C27 C26 120.7(6)
N3 C27 C26 117.4(6)
O8 C28 N4 121.0(7)
O8 C28 C29 119.4(6)
N4 C28 C29 119.5(6)
C30 C29 C34 118.5(7)
C30 C29 C28 118.2(6)
C34 C29 C28 123.3(6)
C31 C30 C29 120.0(7)
C31 C30 H30C 120.0
C29 C30 H30C 120.0
C30 C31 C321 125.3(17)
C30 C31 C32 122.7(13)
C30 C31 N5 119.4(7)
C321 C31 N5 114.0(16)
C32 C31 N5 117.4(13)
C33 C34 C29 119.6(12)
C29 C34 C331 114.3(14)
C29 C34 H341 122.9
C331 C34 H341 122.9
C33 C34 H34 120.2
C29 C34 H34 120.2
O11 N6 O12 115.5(17)
O11 N6 O121 101(3)
O12 N6 O121 73(2)
O11 N6 C33 123(3)
O12 N6 C33 118(2)
O121 N6 C33 113.0(19)
C33 C32 C31 113.4(18)
C33 C32 H32C 123.3
C31 C32 H32C 123.3
C34 C33 C32 124.7(17)
C34 C33 N6 119(2)
C32 C33 N6 115.1(19)
O111 N61 O12 127(4)
O111 N61 C331 115(4)
O12 N61 C331 113(3)
C331 C321 C31 113(2)
C331 C321 H32D 123.5
C31 C321 H32D 123.5
C321 C331 C34 125(2)
C321 C331 N61 119(3)
C34 C331 N61 115(3)
C27A N3A H3AA 120.0
C27A N3A H3AB 120.0
H3AA N3A H3AB 120.0
C28A N4A C25A 121.3(5)
C28A N4A H4AB 119.3
C25A N4A H4AB 119.3
O11A N6A O12A 121.2(8)
O12B N6A O11B 136(2)
O11A N6A C33A 120.3(10)
O12A N6A C33A 118.5(9)
O12B N6A C33B 116(3)
O11B N6A C33B 107(3)
O5A C24A O6A 124.2(6)
O5A C24A C25A 118.1(6)
O6A C24A C25A 117.5(5)
N4A C25A C24A 109.5(5)
N4A C25A C26A 110.6(5)
C24A C25A C26A 111.5(5)
N4A C25A H25A 108.4
C24A C25A H25A 108.4
C26A C25A H25A 108.4
C27A C26A C25A 111.3(5)
C27A C26A H26A 109.4
C25A C26A H26A 109.4
C27A C26A H26B 109.4
C25A C26A H26B 109.4
H26A C26A H26B 108.0
O7A C27A N3A 122.8(6)
O7A C27A C26A 120.3(6)
N3A C27A C26A 116.7(6)
O8B C28A N4A 121.9(16)
O8A C28A N4A 122.3(8)
O8B C28A C29B 117(3)
N4A C28A C29B 120(3)
O8A C28A C29A 120.8(10)
N4A C28A C29A 117.0(9)
C29A C34A C33A 119.2(13)
C33B C34A C29B 115(4)
C33B C34A H34B 122.6
C29B C34A H34B 122.6
C29A C34A H34A 120.4
C33A C34A H34A 120.4
C302 O10A N5A 150(3)
O9A N5A O10A 126.8(13)
O9A N5A C31A 121.8(14)
O10A N5A C31A 110.6(14)
C34A C29A C30A 118.6(16)
C34A C29A C28A 123.2(15)
C30A C29A C28A 118.2(13)
C31A C30A C29A 120.1(12)
C31A C30A H30A 119.9
C29A C30A H30A 119.9
C30A C31A C32A 123.1(10)
C30A C31A N5A 116.5(11)
C32A C31A N5A 120.4(11)
C33A C32A C31A 114.3(11)
C33A C32A H32A 122.9
C31A C32A H32A 122.9
C32A C33A C34A 124.4(12)
C32A C33A N6A 116.2(13)
C34A C33A N6A 119.3(13)
C300 O10B N5B 166(3)
O9B N5B O10B 131(3)
O9B N5B C31B 114(3)
O10B N5B C31B 115(3)
C30B C29B C28A 121(5)
C30B C29B C34A 120(5)
C28A C29B C34A 117(4)
C29B C30B C31B 122(4)
C29B C30B H30B 119.1
C31B C30B H30B 119.1
C30B C31B C32B 119(3)
C30B C31B N5B 122(3)
C32B C31B N5B 119(3)
C33B C32B C31B 115(3)
C33B C32B H32B 122.4
C31B C32B H32B 122.4
C34A C33B C32B 128(4)
C34A C33B N6A 113(4)
C32B C33B N6A 118(4)
C100 O100 H100 109.5
O100 C100 H10G 109.5
O100 C100 H10E 109.5
H10G C100 H10E 109.5
O100 C100 H10F 109.5
H10G C100 H10F 109.5
H10E C100 H10F 109.5
C101 O101 H101 109.5
O101 C101 H10K 109.5
O101 C101 H10L 109.5
H10K C101 H10L 109.5
O101 C101 H10J 109.5
H10K C101 H10J 109.5
H10L C101 H10J 109.5
C110 O110 H110 109.5
O110 C110 H11C 109.5
O110 C110 H11D 109.5
H11C C110 H11D 109.5
O110 C110 H11E 109.5
H11C C110 H11E 109.5
H11D C110 H11E 109.5
C120 O120 H120 109.5
O120 C120 H12E 109.5
O120 C120 H12F 109.5
H12E C120 H12F 109.5
O120 C120 H12G 109.5
H12E C120 H12G 109.5
H12F C120 H12G 109.5
C200 O200 H200 109.5
O200 C200 H20I 109.5
O200 C200 H20E 109.5
H20I C200 H20E 109.5
O200 C200 H20F 109.5
H20I C200 H20F 109.5
H20E C200 H20F 109.5
C300 O300 H300 109.5
C300 O301 H301 109.5
O301 C300 H30G 114.5
O301 C300 H30H 116.2
H30G C300 H30H 112.6
O301 C300 H30I 78.2
H30G C300 H30I 115.6
H30H C300 H30I 115.6
O300 C300 H30D 107.2
O300 C300 H30E 110.1
H30D C300 H30E 107.0
O300 C300 H30F 117.0
H30D C300 H30F 107.5
H30E C300 H30F 107.5
C302 O302 H302 109.5
C302 O302 H30R 18.8
H302 O302 H30R 110.8
C302 O303 H303 109.5
C302 O303 H30O 13.7
H303 O303 H30O 116.0
O303 C302 H30P 111.0
O303 C302 H30O 7.1
H30P C302 H30O 104.2
O303 C302 H30M 109.6
H30P C302 H30M 111.4
H30O C302 H30M 111.4
O302 C302 H30N 103.4
O302 C302 H30R 10.2
H30N C302 H30R 111.4
O302 C302 H30S 113.7
H30N C302 H30S 111.4
H30R C302 H30S 104.2
C310 O310 H310 109.5
C310 O320 H320 109.5
O310 C310 H31G 109.5
O310 C310 H31C 109.5
H31G C310 H31C 109.5
O310 C310 H31D 109.5
H31G C310 H31D 109.5
H31C C310 H31D 109.5
O320 C310 H32H 109.5
O320 C310 H32E 109.5
H32H C310 H32E 109.5
O320 C310 H32F 109.5
H32H C310 H32F 109.5
H32E C310 H32F 109.5
C310 O330 C330 104(4)
C310 O330 H330 109.5
C330 O330 H330 106.4
O330 C330 C302 161(5)
O330 C330 H33L 109.5
C302 C330 H33L 51.9
O330 C330 H33J 109.5
C302 C330 H33J 78.2
H33L C330 H33J 109.5
O330 C330 H33K 109.5
C302 C330 H33K 82.9
H33L C330 H33K 109.5
H33J C330 H33K 109.5

loop_
_geom_bond_atom_site_label_1
_geom_bond_atom_site_label_2
_geom_bond_distance
O1 C12 1.429(7)
O1 C11 1.436(7)
O2 C2 1.371(7)
O2 C22 1.447(7)
O3 C3 1.366(7)
O3 C23 1.418(7)
O4 C9 1.235(7)
N1 C9 1.362(7)
N1 C6 1.410(8)
N1 C8 1.501(7)
N2 C15 1.507(8)
N2 C16 1.512(8)
N2 C21 1.521(8)
N2 H2A 1.0000
C1 C6 1.383(8)
C1 C2 1.391(8)
C1 H1A 0.9500
C2 C3 1.419(8)
C3 C4 1.385(8)
C4 C5 1.376(8)
C4 H4A 0.9500
C5 C6 1.391(8)
C5 C7 1.508(8)
C7 C8 1.541(8)
C7 C21 1.546(8)
C7 C17 1.567(8)
C8 C18 1.488(9)
C8 H8A 1.0000
C9 C10 1.491(9)
C10 C11 1.551(8)
C10 H10A 0.9900
C10 H10B 0.9900
C11 C18 1.529(9)
C11 H11A 1.0000
C12 C13 1.528(9)
C12 H12A 0.9900
C12 H12B 0.9900
C13 C14 1.325(9)
C13 H13A 0.9500
C14 C15 1.491(9)
C14 C19 1.524(9)
C15 H15A 0.9900
C15 H15B 0.9900
C16 C17 1.508(8)
C16 H16A 0.9900
C16 H16B 0.9900
C17 H17A 0.9900
C17 H17B 0.9900
C18 C19 1.554(8)
C18 H18A 1.0000
C19 C20 1.528(9)
C19 H19A 1.0000
C20 C21 1.501(9)
C20 H20A 0.9900
C20 H20B 0.9900
C21 H21A 1.0000
C22 H22A 0.9800
C22 H22B 0.9800
C22 H22C 0.9800
C23 H23A 0.9800
C23 H23B 0.9800
C23 H23C 0.9800
O1A C11A 1.419(8)
O1A C12A 1.453(8)
O2A C2A 1.380(7)
O2A C22A 1.436(7)
O3A C3A 1.353(7)
O3A C23A 1.421(8)
O4A C9A 1.233(7)
N1A C9A 1.353(8)
N1A C6A 1.422(8)
N1A C8A 1.491(7)
N2A C15A 1.495(9)
N2A C16A 1.506(9)
N2A C21A 1.539(8)
N2A H2AA 1.0000
C1A C2A 1.372(9)
C1A C6A 1.399(8)
C1A H1AA 0.9500
C2A C3A 1.405(8)
C3A C4A 1.389(8)
C4A C5A 1.376(9)
C4A H4AA 0.9500
C5A C6A 1.380(8)
C5A C7A 1.509(8)
C7A C17A 1.534(9)
C7A C8A 1.558(9)
C7A C21A 1.561(8)
C8A C18A 1.533(9)
C8A H8AA 1.0000
C9A C10A 1.511(9)
C10A C11A 1.564(9)
C10A H10C 0.9900
C10A H10D 0.9900
C11A C18A 1.526(9)
C11A H11B 1.0000
C12A C13A 1.480(10)
C12A H12C 0.9900
C12A H12D 0.9900
C13A C14A 1.323(10)
C13A H13B 0.9500
C14A C15A 1.496(10)
C14A C19A 1.523(9)
C15A H15C 0.9900
C15A H15D 0.9900
C16A C17A 1.507(9)
C16A H16C 0.9900
C16A H16D 0.9900
C17A H17C 0.9900
C17A H17D 0.9900
C18A C19A 1.524(9)
C18A H18B 1.0000
C19A C20A 1.517(10)
C19A H19B 1.0000
C20A C21A 1.499(9)
C20A H20C 0.9900
C20A H20D 0.9900
C21A H21B 1.0000
C22A H22D 0.9800
C22A H22E 0.9800
C22A H22F 0.9800
C23A H23D 0.9800
C23A H23E 0.9800
C23A H23F 0.9800
O5 C24 1.242(7)
O6 C24 1.269(7)
O7 C27 1.247(7)
O8 C28 1.227(7)
O9 O91 0.60(5)
O9 N5 1.27(2)
O91 N5 1.16(5)
O10 N5 1.220(9)
O12 N61 1.13(5)
O12 N6 1.31(3)
O12 O121 1.57(3)
O121 N6 1.34(4)
N3 C27 1.328(8)
N3 H3A 0.8800
N3 H3B 0.8800
N4 C28 1.337(8)
N4 C25 1.445(8)
N4 H4B 0.8800
N5 C31 1.490(9)
C24 C25 1.552(8)
C25 C26 1.522(9)
C25 H25B 1.0000
C26 C27 1.505(9)
C26 H26C 0.9900
C26 H26D 0.9900
C28 C29 1.469(9)
C29 C30 1.388(8)
C29 C34 1.399(9)
C30 C31 1.362(10)
C30 H30C 0.9500
C31 C321 1.37(3)
C31 C32 1.43(3)
C34 C33 1.33(2)
C34 C331 1.48(3)
C34 H341 0.9500
C34 H34 0.9500
O11 N6 1.20(3)
N6 C33 1.41(4)
C32 C33 1.40(3)
C32 H32C 0.9500
O111 N61 1.12(4)
N61 C331 1.63(5)
C321 C331 1.35(3)
C321 H32D 0.9500
O5A C24A 1.244(7)
O6A C24A 1.281(7)
O7A C27A 1.241(7)
N3A C27A 1.318(8)
N3A H3AA 0.8800
N3A H3AB 0.8800
N4A C28A 1.318(9)
N4A C25A 1.470(8)
N4A H4AB 0.8800
N6A O12B 1.15(3)
N6A O11A 1.215(10)
N6A O12A 1.273(10)
N6A O11B 1.27(3)
N6A C33A 1.434(16)
N6A C33B 1.62(5)
C24A C25A 1.525(8)
C25A C26A 1.526(8)
C25A H25A 1.0000
C26A C27A 1.500(8)
C26A H26A 0.9900
C26A H26B 0.9900
C28A O8B 1.24(3)
C28A O8A 1.292(11)
C28A C29B 1.47(7)
C28A C29A 1.53(2)
C34A C33B 1.31(6)
C34A C29A 1.356(18)
C34A C33A 1.408(18)
C34A C29B 1.52(6)
C34A H34B 0.9500
C34A H34A 0.9500
O9A N5A 1.151(14)
O10A C302 1.11(4)
O10A N5A 1.245(19)
N5A C31A 1.499(14)
C29A C30A 1.40(2)
C30A C31A 1.363(15)
C30A H30A 0.9500
C31A C32A 1.413(14)
C32A C33A 1.35(2)
C32A H32A 0.9500
O9B N5B 1.20(3)
O10B C300 1.19(3)
O10B N5B 1.24(4)
N5B C31B 1.50(5)
C29B C30B 1.29(7)
C30B C31B 1.38(4)
C30B H30B 0.9500
C31B C32B 1.46(4)
C32B C33B 1.35(6)
C32B H32B 0.9500
O100 C100 1.440(8)
O100 H100 0.8400
C100 H10G 0.9800
C100 H10E 0.9800
C100 H10F 0.9800
O101 C101 1.443(8)
O101 H101 0.8400
C101 H10K 0.9800
C101 H10L 0.9800
C101 H10J 0.9800
O110 C110 1.440(8)
O110 H110 0.8400
C110 H11C 0.9800
C110 H11D 0.9800
C110 H11E 0.9800
O120 C120 1.443(8)
O120 H120 0.8400
C120 H12E 0.9800
C120 H12F 0.9800
C120 H12G 0.9800
O200 C200 1.445(7)
O200 H200 0.8400
C200 H20I 0.9800
C200 H20E 0.9800
C200 H20F 0.9800
O300 C300 1.444(8)
O300 H300 0.8400
O301 C300 1.431(8)
O301 H301 0.8400
C300 H30G 0.9599
C300 H30H 0.9600
C300 H30I 1.0900
C300 H30D 0.9600
C300 H30E 0.9599
C300 H30F 1.0900
O302 C302 1.442(8)
O302 H302 0.8400
O302 H30R 0.5252
O303 C302 1.442(8)
O303 H303 0.8400
O303 H30O 0.5033
C302 C330 1.92(6)
C302 H30P 0.9599
C302 H30O 0.9600
C302 H30M 0.9600
C302 H30N 0.9600
C302 H30R 0.9599
C302 H30S 0.9600
O310 C310 1.439(7)
O310 H310 0.8400
O320 C310 1.441(8)
O320 H320 0.8400
C310 O330 1.27(5)
C310 H31G 0.9800
C310 H31C 0.9800
C310 H31D 0.9800
C310 H32H 0.9800
C310 H32E 0.9800
C310 H32F 0.9800
O330 C330 1.441(8)
O330 H330 0.8400
C330 H33L 0.9800
C330 H33J 0.9800
C330 H33K 0.9800

loop_
_geom_hbond_atom_site_label_D
_geom_hbond_atom_site_label_H
_geom_hbond_atom_site_label_A
_geom_hbond_distance_DH
_geom_hbond_distance_HA
_geom_hbond_distance_DA
_geom_hbond_angle_DHA
_geom_hbond_site_symmetry_A
N2 H2A O7 1.00 2.03 2.771(6) 129.5 .
N2A H2AA O5A 1.00 2.07 2.902(7) 138.7 1_554
N3 H3A O5 0.88 1.95 2.825(7) 170.6 1_455
N3 H3B O6A 0.88 2.20 2.966(7) 144.8 .
N4 H4B O6A 0.88 2.07 2.921(6) 163.2 .
N3A H3AA O5A 0.88 2.02 2.879(7) 164.1 1_655
N3A H3AB O6 0.88 2.09 2.885(7) 150.4 .
N4A H4AB O6 0.88 2.01 2.870(6) 164.0 .
O100 H100 O4 0.84 2.05 2.799(16) 149.0 .
O101 H101 O9B 0.84 2.01 2.80(3) 158.3 1_564
O120 H120 O300 0.84 2.54 3.10(4) 124.7 1_564
O200 H200 O7 0.84 2.06 2.873(8) 161.6 .
O302 H302 O10B 0.84 1.83 2.63(11) 161.0 .
O302 H302 N5B 0.84 2.11 2.73(10) 131.4 .
O303 H303 O9 0.84 2.20 3.04(5) 173.6 .
O303 H303 N5 0.84 2.22 2.96(4) 147.8 .
O310 H310 O5 0.84 1.98 2.809(14) 166.6 1_545
O320 H320 O4A 0.84 2.05 2.850(19) 159.0 1_655

loop_
_geom_torsion_atom_site_label_1
_geom_torsion_atom_site_label_2
_geom_torsion_atom_site_label_3
_geom_torsion_atom_site_label_4
_geom_torsion
C22 O2 C2 C1 4.0(9)
C22 O2 C2 C3 -177.2(5)
C6 C1 C2 O2 -179.4(6)
C6 C1 C2 C3 1.9(9)
C23 O3 C3 C4 3.8(8)
C23 O3 C3 C2 -177.3(5)
O2 C2 C3 O3 -1.5(8)
C1 C2 C3 O3 177.3(6)
O2 C2 C3 C4 177.4(5)
C1 C2 C3 C4 -3.8(9)
O3 C3 C4 C5 -178.4(6)
C2 C3 C4 C5 2.7(9)
C3 C4 C5 C6 0.1(9)
C3 C4 C5 C7 -175.9(6)
C2 C1 C6 C5 0.9(9)
C2 C1 C6 N1 -176.1(6)
C4 C5 C6 C1 -1.9(9)
C7 C5 C6 C1 174.9(5)
C4 C5 C6 N1 175.6(6)
C7 C5 C6 N1 -7.6(7)
C9 N1 C6 C1 23.0(10)
C8 N1 C6 C1 171.5(6)
C9 N1 C6 C5 -154.3(6)
C8 N1 C6 C5 -5.8(7)
C4 C5 C7 C8 -166.3(6)
C6 C5 C7 C8 17.3(6)
C4 C5 C7 C21 -40.3(9)
C6 C5 C7 C21 143.3(5)
C4 C5 C7 C17 72.4(8)
C6 C5 C7 C17 -103.9(6)
C9 N1 C8 C18 43.7(7)
C6 N1 C8 C18 -107.7(6)
C9 N1 C8 C7 167.6(5)
C6 N1 C8 C7 16.2(6)
C5 C7 C8 C18 96.8(6)
C21 C7 C8 C18 -28.8(8)
C17 C7 C8 C18 -141.5(5)
C5 C7 C8 N1 -19.6(6)
C21 C7 C8 N1 -145.2(5)
C17 C7 C8 N1 102.1(5)
C6 N1 C9 O4 -23.6(10)
C8 N1 C9 O4 -169.7(6)
C6 N1 C9 C10 157.6(6)
C8 N1 C9 C10 11.5(8)
O4 C9 C10 C11 139.7(6)
N1 C9 C10 C11 -41.5(8)
C12 O1 C11 C18 -67.8(7)
C12 O1 C11 C10 172.8(5)
C9 C10 C11 O1 135.2(6)
C9 C10 C11 C18 12.6(8)
C11 O1 C12 C13 89.3(6)
O1 C12 C13 C14 -64.1(8)
C12 C13 C14 C15 177.1(6)
C12 C13 C14 C19 -4.9(9)
C13 C14 C15 N2 -130.8(6)
C19 C14 C15 N2 51.1(7)
C16 N2 C15 C14 78.5(7)
C21 N2 C15 C14 -44.0(7)
C15 N2 C16 C17 -140.9(5)
C21 N2 C16 C17 -15.3(6)
N2 C16 C17 C7 36.7(6)
C5 C7 C17 C16 -164.7(5)
C8 C7 C17 C16 78.9(6)
C21 C7 C17 C16 -43.2(6)
N1 C8 C18 C11 -71.2(6)
C7 C8 C18 C11 173.9(5)
N1 C8 C18 C19 156.5(5)
C7 C8 C18 C19 41.5(7)
O1 C11 C18 C8 -74.4(6)
C10 C11 C18 C8 41.9(7)
O1 C11 C18 C19 55.0(7)
C10 C11 C18 C19 171.3(5)
C13 C14 C19 C20 -178.7(6)
C15 C14 C19 C20 -0.6(7)
C13 C14 C19 C18 61.8(8)
C15 C14 C19 C18 -120.1(6)
C8 C18 C19 C14 59.9(7)
C11 C18 C19 C14 -68.1(7)
C8 C18 C19 C20 -60.2(7)
C11 C18 C19 C20 171.7(5)
C14 C19 C20 C21 -56.4(6)
C18 C19 C20 C21 67.1(6)
C19 C20 C21 N2 63.6(6)
C19 C20 C21 C7 -55.8(7)
C15 N2 C21 C20 -11.5(7)
C16 N2 C21 C20 -136.7(5)
C15 N2 C21 C7 112.9(5)
C16 N2 C21 C7 -12.3(6)
C5 C7 C21 C20 -84.1(7)
C8 C7 C21 C20 35.8(8)
C17 C7 C21 C20 155.6(5)
C5 C7 C21 N2 153.6(5)
C8 C7 C21 N2 -86.4(6)
C17 C7 C21 N2 33.3(6)
C6A C1A C2A O2A -178.8(5)
C6A C1A C2A C3A 1.9(9)
C22A O2A C2A C1A -1.8(8)
C22A O2A C2A C3A 177.6(5)
C23A O3A C3A C4A 4.0(9)
C23A O3A C3A C2A -176.9(5)
C1A C2A C3A O3A 175.9(6)
O2A C2A C3A O3A -3.4(8)
C1A C2A C3A C4A -4.9(9)
O2A C2A C3A C4A 175.8(5)
O3A C3A C4A C5A -177.7(6)
C2A C3A C4A C5A 3.1(9)
C3A C4A C5A C6A 1.4(9)
C3A C4A C5A C7A -174.1(6)
C4A C5A C6A C1A -4.6(10)
C7A C5A C6A C1A 171.7(6)
C4A C5A C6A N1A 175.4(6)
C7A C5A C6A N1A -8.3(7)
C2A C1A C6A C5A 2.9(9)
C2A C1A C6A N1A -177.1(6)
C9A N1A C6A C5A -156.3(6)
C8A N1A C6A C5A -4.9(7)
C9A N1A C6A C1A 23.7(10)
C8A N1A C6A C1A 175.0(6)
C4A C5A C7A C17A 73.9(9)
C6A C5A C7A C17A -102.0(6)
C4A C5A C7A C8A -166.9(6)
C6A C5A C7A C8A 17.2(6)
C4A C5A C7A C21A -42.5(10)
C6A C5A C7A C21A 141.6(6)
C9A N1A C8A C18A 44.0(7)
C6A N1A C8A C18A -109.1(6)
C9A N1A C8A C7A 168.4(6)
C6A N1A C8A C7A 15.3(6)
C5A C7A C8A N1A -19.0(6)
C17A C7A C8A N1A 102.1(5)
C21A C7A C8A N1A -144.8(5)
C5A C7A C8A C18A 98.1(6)
C17A C7A C8A C18A -140.8(6)
C21A C7A C8A C18A -27.7(8)
C6A N1A C9A O4A -26.3(10)
C8A N1A C9A O4A -175.0(6)
C6A N1A C9A C10A 155.1(6)
C8A N1A C9A C10A 6.4(8)
O4A C9A C10A C11A 150.3(6)
N1A C9A C10A C11A -31.0(8)
C12A O1A C11A C18A -69.8(7)
C12A O1A C11A C10A 170.3(6)
C9A C10A C11A O1A 124.6(6)
C9A C10A C11A C18A 1.6(8)
C11A O1A C12A C13A 88.6(7)
O1A C12A C13A C14A -65.2(9)
C12A C13A C14A C15A 176.7(7)
C12A C13A C14A C19A 0.5(11)
C16A N2A C15A C14A 73.8(8)
C21A N2A C15A C14A -48.1(8)
C13A C14A C15A N2A -122.8(7)
C19A C14A C15A N2A 53.8(8)
C15A N2A C16A C17A -141.3(6)
C21A N2A C16A C17A -17.2(7)
N2A C16A C17A C7A 37.6(7)
C5A C7A C17A C16A -167.2(6)
C8A C7A C17A C16A 77.9(6)
C21A C7A C17A C16A -42.7(6)
O1A C11A C18A C19A 58.0(8)
C10A C11A C18A C19A 174.4(6)
O1A C11A C18A C8A -69.1(6)
C10A C11A C18A C8A 47.2(7)
N1A C8A C18A C19A 157.5(5)
C7A C8A C18A C19A 41.9(8)
N1A C8A C18A C11A -71.3(6)
C7A C8A C18A C11A 173.1(5)
C13A C14A C19A C20A 175.4(7)
C15A C14A C19A C20A -1.1(8)
C13A C14A C19A C18A 54.6(10)
C15A C14A C19A C18A -121.9(7)
C11A C18A C19A C20A 173.1(6)
C8A C18A C19A C20A -61.6(7)
C11A C18A C19A C14A -64.6(9)
C8A C18A C19A C14A 60.7(8)
C14A C19A C20A C21A -55.5(7)
C18A C19A C20A C21A 69.8(7)
C19A C20A C21A N2A 61.0(7)
C19A C20A C21A C7A -56.8(7)
C15A N2A C21A C20A -8.2(8)
C16A N2A C21A C20A -133.1(6)
C15A N2A C21A C7A 115.7(6)
C16A N2A C21A C7A -9.3(7)
C5A C7A C21A C20A -83.9(7)
C17A C7A C21A C20A 153.3(6)
C8A C7A C21A C20A 34.9(8)
C5A C7A C21A N2A 154.2(5)
C17A C7A C21A N2A 31.4(6)
C8A C7A C21A N2A -86.9(6)
N61 O12 O121 N6 -10(3)
O9 O91 N5 O10 -114(6)
O9 O91 N5 C31 92(6)
O91 O9 N5 O10 83(7)
O91 O9 N5 C31 -103(6)
C28 N4 C25 C26 139.9(6)
C28 N4 C25 C24 -98.1(7)
O5 C24 C25 N4 153.0(6)
O6 C24 C25 N4 -28.1(8)
O5 C24 C25 C26 -83.9(7)
O6 C24 C25 C26 95.0(7)
N4 C25 C26 C27 -57.3(7)
C24 C25 C26 C27 179.1(6)
C25 C26 C27 O7 -74.0(8)
C25 C26 C27 N3 102.0(7)
C25 N4 C28 O8 2.7(10)
C25 N4 C28 C29 -178.6(6)
O8 C28 C29 C30 -5.7(9)
N4 C28 C29 C30 175.7(6)
O8 C28 C29 C34 174.2(7)
N4 C28 C29 C34 -4.5(10)
C34 C29 C30 C31 0.8(10)
C28 C29 C30 C31 -179.4(6)
C29 C30 C31 C321 -15.9(17)
C29 C30 C31 C32 6.4(14)
C29 C30 C31 N5 178.0(6)
O91 N5 C31 C30 -20(4)
O10 N5 C31 C30 -173.6(8)
O9 N5 C31 C30 12(2)
O91 N5 C31 C321 173(5)
O10 N5 C31 C321 18.8(15)
O9 N5 C31 C321 -156(2)
O91 N5 C31 C32 152(4)
O10 N5 C31 C32 -1.4(14)
O9 N5 C31 C32 -176(2)
C30 C29 C34 C33 -9.2(14)
C28 C29 C34 C33 171.0(11)
C30 C29 C34 C331 14.5(15)
C28 C29 C34 C331 -165.3(13)
N61 O12 N6 O11 66(5)
O121 O12 N6 O11 -94(3)
N61 O12 N6 O121 160(7)
N61 O12 N6 C33 -92(7)
O121 O12 N6 C33 108(2)
O12 O121 N6 O11 113.6(17)
O12 O121 N6 C33 -114(3)
C30 C31 C32 C33 -4.9(17)
C321 C31 C32 C33 99(8)
N5 C31 C32 C33 -176.7(10)
C29 C34 C33 C32 11(2)
C331 C34 C33 C32 -70(6)
C29 C34 C33 N6 178.6(15)
C331 C34 C33 N6 97(6)
C31 C32 C33 C34 -4(2)
C31 C32 C33 N6 -172.0(17)
O11 N6 C33 C34 175(2)
O12 N6 C33 C34 -29(3)
O121 N6 C33 C34 54(3)
O11 N6 C33 C32 -16(3)
O12 N6 C33 C32 140(2)
O121 N6 C33 C32 -138(2)
N6 O12 N61 O111 -138(11)
O121 O12 N61 O111 -122(6)
N6 O12 N61 C331 68(4)
O121 O12 N61 C331 83(3)
C30 C31 C321 C331 12(2)
C32 C31 C321 C331 -77(8)
N5 C31 C321 C331 178.5(14)
C31 C321 C331 C34 6(3)
C31 C321 C331 N61 173(2)
C33 C34 C331 C321 90(6)
C29 C34 C331 C321 -19(2)
C33 C34 C331 N61 -77(6)
C29 C34 C331 N61 173(2)
O111 N61 C331 C321 21(5)
O12 N61 C331 C321 179(3)
O111 N61 C331 C34 -170(4)
O12 N61 C331 C34 -13(4)
C28A N4A C25A C24A -82.8(7)
C28A N4A C25A C26A 153.9(6)
O5A C24A C25A N4A 145.6(6)
O6A C24A C25A N4A -39.0(8)
O5A C24A C25A C26A -91.6(7)
O6A C24A C25A C26A 83.7(7)
N4A C25A C26A C27A -60.6(7)
C24A C25A C26A C27A 177.3(6)
C25A C26A C27A O7A -77.0(8)
C25A C26A C27A N3A 98.4(7)
C25A N4A C28A O8B 18.8(19)
C25A N4A C28A O8A -18.3(11)
C25A N4A C28A C29B -175(2)
C25A N4A C28A C29A 163.2(8)
C302 O10A N5A O9A -174(5)
C302 O10A N5A C31A 17(6)
C33B C34A C29A C30A -14(3)
C33A C34A C29A C30A 6.4(16)
C29B C34A C29A C30A -105(11)
C33B C34A C29A C28A 166(2)
C33A C34A C29A C28A -172.8(9)
C29B C34A C29A C28A 76(11)
O8B C28A C29A C34A 161.8(17)
O8A C28A C29A C34A -164.5(10)
N4A C28A C29A C34A 14.0(15)
C29B C28A C29A C34A -90(10)
O8B C28A C29A C30A -17.5(19)
O8A C28A C29A C30A 16.3(16)
N4A C28A C29A C30A -165.2(10)
C29B C28A C29A C30A 91(10)
C34A C29A C30A C31A -5.8(19)
C28A C29A C30A C31A 173.4(11)
C29A C30A C31A C32A 2(2)
C29A C30A C31A N5A -177.5(12)
O9A N5A C31A C30A -10(2)
O10A N5A C31A C30A 159.9(13)
O9A N5A C31A C32A 170.8(15)
O10A N5A C31A C32A -19.4(19)
C30A C31A C32A C33A 1.6(18)
N5A C31A C32A C33A -179.2(11)
C31A C32A C33A C34A -0.9(16)
C31A C32A C33A N6A 178.0(9)
C33B C34A C33A C32A 82(10)
C29A C34A C33A C32A -3.2(16)
C29B C34A C33A C32A 19(3)
C33B C34A C33A N6A -97(10)
C29A C34A C33A N6A 177.9(9)
C29B C34A C33A N6A -160(2)
O12B N6A C33A C32A 149.2(19)
O11A N6A C33A C32A 10.9(14)
O12A N6A C33A C32A -169.6(10)
O11B N6A C33A C32A -26.1(19)
C33B N6A C33A C32A -105(11)
O12B N6A C33A C34A -32(2)
O11A N6A C33A C34A -170.1(8)
O12A N6A C33A C34A 9.3(13)
O11B N6A C33A C34A 152.9(16)
C33B N6A C33A C34A 74(11)
C300 O10B N5B O9B -104(14)
C300 O10B N5B C31B 75(14)
O8B C28A C29B C30B -25(5)
O8A C28A C29B C30B 9(5)
N4A C28A C29B C30B 168(3)
C29A C28A C29B C30B -105(12)
O8B C28A C29B C34A 137(3)
O8A C28A C29B C34A 171(3)
N4A C28A C29B C34A -30(5)
C29A C28A C29B C34A 57(7)
C33B C34A C29B C30B -7(6)
C29A C34A C29B C30B 91(12)
C33A C34A C29B C30B 11(5)
C33B C34A C29B C28A -169(4)
C29A C34A C29B C28A -71(9)
C33A C34A C29B C28A -151(3)
C28A C29B C30B C31B 173(4)
C34A C29B C30B C31B 12(6)
C29B C30B C31B C32B -11(6)
C29B C30B C31B N5B 172(4)
O9B N5B C31B C30B 4(5)
O10B N5B C31B C30B -175(3)
O9B N5B C31B C32B -173(3)
O10B N5B C31B C32B 7(5)
C30B C31B C32B C33B 4(5)
N5B C31B C32B C33B -178(4)
C29A C34A C33B C32B -20(6)
C33A C34A C33B C32B -124(13)
C29B C34A C33B C32B 1(6)
C29A C34A C33B N6A 161(2)
C33A C34A C33B N6A 57(8)
C29B C34A C33B N6A -177(3)
C31B C32B C33B C34A 0(6)
C31B C32B C33B N6A 179(3)
O12B N6A C33B C34A 3(4)
O11A N6A C33B C34A -152(2)
O12A N6A C33B C34A 43(3)
O11B N6A C33B C34A 175(3)
C33A N6A C33B C34A -79(10)
O12B N6A C33B C32B -176(3)
O11A N6A C33B C32B 29(5)
O12A N6A C33B C32B -136(3)
O11B N6A C33B C32B -4(4)
C33A N6A C33B C32B 102(12)
N5B O10B C300 O301 -28(12)
N5B O10B C300 O300 7(14)
N5A O10A C302 O303 -37(8)
N5A O10A C302 O302 87(15)
N5A O10A C302 C330 -41(21)
O310 C310 O330 C330 85(4)
O320 C310 O330 C330 124(4)
C310 O330 C330 C302 140(15)
